data_4125770
loop_
_publ_author_name
'Maestre, Lourdes'
'Dorel, Ruth'
'Pablo, \'Oscar'
'Escofet, Imma'
'Sameera, W. M. C.'
'\'Alvarez, Eleuterio'
'Maseras, Feliu'
'D\'iaz-Requejo, M Mar'
'Echavarren, Antonio M.'
'P\'erez, Pedro J'

_publ_section_title
;
 Functional-Group-Tolerant, Silver-Catalyzed N-N Bond Formation by Nitrene
 Transfer to Amines.
;
_journal_issue 6
_journal_name_full 'Journal of the American Chemical Society'
_journal_page_first 2216
_journal_page_last 2223
_journal_paper_doi 10.1021/jacs.6b08219
_journal_volume 139
_journal_year 2017
_chemical_formula_sum 'C41 H50 Cl2 N4 O6 S2'
_chemical_formula_weight 829.87
_chemical_name_systematic
;
 ?
;
_space_group_IT_number 2
_space_group_name_Hall '-P 1'
_symmetry_cell_setting triclinic
_symmetry_space_group_name_Hall '-P 1'
_symmetry_space_group_name_H-M 'P -1'
_atom_sites_solution_hydrogens geom
_audit_creation_method SHELXL-2014
_cell_angle_alpha 76.605(5)
_cell_angle_beta 86.384(7)
_cell_angle_gamma 85.863(8)
_cell_formula_units_Z 1
_cell_length_a 7.3139(6)
_cell_length_b 11.1780(10)
_cell_length_c 12.6984(10)
_cell_measurement_temperature 100(2)
_cell_volume 1006.13(15)
_computing_cell_refinement 'Bruker APEX2 v2011.4-0'
_computing_data_collection 'Bruker APEX2 v2011.4-0'
_computing_data_reduction 'Bruker SAINT V7.60A'
_computing_molecular_graphics 'Bruker SHELXTL'
_computing_publication_material 'Bruker SHELXTL'
_computing_structure_refinement 'SHELXL-2014 (Sheldrick, 2014)'
_computing_structure_solution Sir2011
_diffrn_ambient_temperature 100(2)
_diffrn_detector_area_resol_mean 512
_diffrn_detector_type '4K CCD area detector APEX II'
_diffrn_measured_fraction_theta_full 0.997
_diffrn_measured_fraction_theta_max 0.992
_diffrn_measurement_device_type 'APEX DUO Kappa 4-axis goniometer'
_diffrn_measurement_method
;
 Fullsphere data collection, phi and omega scans
;
_diffrn_measurement_specimen_support 'magnetic support with MicroMount'
_diffrn_radiation_monochromator 'Quazar MX Multilayer Optics'
_diffrn_radiation_type MoK\a
_diffrn_radiation_wavelength 0.71073
_diffrn_reflns_av_R_equivalents 0.0215
_diffrn_reflns_av_unetI/netI 0.0160
_diffrn_reflns_Laue_measured_fraction_full 0.997
_diffrn_reflns_Laue_measured_fraction_max 0.992
_diffrn_reflns_limit_h_max 10
_diffrn_reflns_limit_h_min -10
_diffrn_reflns_limit_k_max 15
_diffrn_reflns_limit_k_min -16
_diffrn_reflns_limit_l_max 18
_diffrn_reflns_limit_l_min -18
_diffrn_reflns_number 25507
_diffrn_reflns_point_group_measured_fraction_full 0.997
_diffrn_reflns_point_group_measured_fraction_max 0.992
_diffrn_reflns_theta_full 25.242
_diffrn_reflns_theta_max 30.587
_diffrn_reflns_theta_min 2.768
_diffrn_source 'Microfocus source E025 IuS'
_diffrn_source_current 0.6
_diffrn_source_power 50
_diffrn_source_size '0.2 mm x 0.2 mm fine focus'
_diffrn_source_type 'Bruker APEX DUO'
_exptl_absorpt_coefficient_mu 0.318
_exptl_absorpt_correction_T_max 0.984
_exptl_absorpt_correction_T_min 0.757
_exptl_absorpt_correction_type empirical
_exptl_absorpt_process_details
; 
 SADABS Version 2008/1 Bruker-Nonius
 Blessing, Acta Cryst. (1995) A51 33-38
;
_exptl_crystal_colour Colorless
_exptl_crystal_density_diffrn 1.370
_exptl_crystal_description Prism
_exptl_crystal_F_000 438
_exptl_crystal_size_max 0.10
_exptl_crystal_size_mid 0.10
_exptl_crystal_size_min 0.05
_refine_diff_density_max 0.459
_refine_diff_density_min -0.342
_refine_diff_density_rms 0.052
_refine_ls_extinction_method none
_refine_ls_goodness_of_fit_ref 1.033
_refine_ls_hydrogen_treatment constr
_refine_ls_matrix_type full
_refine_ls_number_parameters 263
_refine_ls_number_reflns 6141
_refine_ls_number_restraints 0
_refine_ls_restrained_S_all 1.033
_refine_ls_R_factor_all 0.0394
_refine_ls_R_factor_gt 0.0343
_refine_ls_shift/su_max 0.001
_refine_ls_shift/su_mean 0.000
_refine_ls_structure_factor_coef Fsqd
_refine_ls_weighting_details 'w=1/[\s^2^(Fo^2^)+(0.0450P)^2^+0.4858P] where P=(Fo^2^+2Fc^2^)/3'
_refine_ls_weighting_scheme calc
_refine_ls_wR_factor_gt 0.0891
_refine_ls_wR_factor_ref 0.0919
_reflns_Friedel_coverage 0.000
_reflns_number_gt 5467
_reflns_number_total 6141
_reflns_threshold_expression 'I > 2\s(I)'
_cod_data_source_file ja6b08219_si_005.cif
_cod_data_source_block OS480
_cod_depositor_comments
;
The following automatic conversions were performed:

'_symmetry_cell_setting' value 'Triclinic' changed to 'triclinic'
according to
/home/data/users/saulius/crontab/automatic-downloads/current/ACS/lib/dictionaries/cif_core.dic
dictionary named 'cif_core.dic' version 2.4.2 from 2011-04-26.

Automatic conversion script
Id: cif_fix_values 4973 2017-02-22 13:04:09Z antanas 
;
_cod_original_sg_symbol_H-M P-1
_cod_database_code 4125770
_shelx_space_group_comment
;
The symmetry employed for this shelxl refinement is uniquely defined
by the following loop, which should always be used as a source of
symmetry information in preference to the above space-group names.
They are only intended as comments.
;
_shelx_estimated_absorpt_t_min 0.969
_shelx_estimated_absorpt_t_max 0.984
_shelxl_version_number 2014-3

loop_
_space_group_symop_operation_xyz
'x, y, z'
'-x, -y, -z'

loop_
_atom_site_label
_atom_site_type_symbol
_atom_site_fract_x
_atom_site_fract_y
_atom_site_fract_z
_atom_site_U_iso_or_equiv
_atom_site_adp_type
_atom_site_occupancy
_atom_site_site_symmetry_order
_atom_site_calc_flag
_atom_site_refinement_flags_posn
_atom_site_refinement_flags_adp
_atom_site_refinement_flags_occupancy
_atom_site_disorder_assembly
_atom_site_disorder_group
C1 C 0.77242(14) 1.01924(9) 0.43533(8) 0.01426(18) Uani 1 1 d . . . . .
H1A H 0.7134 0.9653 0.4995 0.017 Uiso 1 1 calc R U . . .
H1B H 0.9069 1.0019 0.4386 0.017 Uiso 1 1 calc R U . . .
C2 C 0.72597(15) 1.15244(10) 0.43781(8) 0.01687(19) Uani 1 1 d . . . . .
H2A H 0.5915 1.1697 0.4351 0.020 Uiso 1 1 calc R U . . .
H2B H 0.7650 1.1679 0.5065 0.020 Uiso 1 1 calc R U . . .
C3 C 0.74771(14) 1.21523(9) 0.25026(9) 0.01705(19) Uani 1 1 d . . . . .
H3A H 0.8056 1.2724 0.1877 0.020 Uiso 1 1 calc R U . . .
H3B H 0.6135 1.2347 0.2498 0.020 Uiso 1 1 calc R U . . .
C4 C 0.78820(13) 1.08380(9) 0.23848(8) 0.01414(17) Uani 1 1 d . . . . .
H4A H 0.7368 1.0743 0.1708 0.017 Uiso 1 1 calc R U . . .
H4B H 0.9227 1.0668 0.2327 0.017 Uiso 1 1 calc R U . . .
C5 C 0.78740(13) 0.86232(9) 0.32636(8) 0.01422(17) Uani 1 1 d . . . . .
H5A H 0.7557 0.8457 0.2566 0.017 Uiso 1 1 calc R U . . .
H5B H 0.9228 0.8603 0.3272 0.017 Uiso 1 1 calc R U . . .
C6 C 0.71777(14) 0.76328(9) 0.41711(9) 0.01617(18) Uani 1 1 d . . . . .
H6 H 0.5912 0.7475 0.4227 0.019 Uiso 1 1 calc R U . . .
C7 C 0.82962(15) 0.69616(10) 0.49083(9) 0.01731(19) Uani 1 1 d . . . . .
H7 H 0.9520 0.7208 0.4869 0.021 Uiso 1 1 calc R U . . .
C8 C 0.78420(16) 0.58855(10) 0.57724(9) 0.0191(2) Uani 1 1 d . . . . .
C9 C 0.92829(18) 0.51674(11) 0.63254(10) 0.0245(2) Uani 1 1 d . . . . .
H9 H 1.0504 0.5415 0.6168 0.029 Uiso 1 1 calc R U . . .
C10 C 0.8948(2) 0.40936(11) 0.71043(10) 0.0309(3) Uani 1 1 d . . . . .
H10 H 0.9938 0.3608 0.7468 0.037 Uiso 1 1 calc R U . . .
C11 C 0.7164(2) 0.37335(11) 0.73475(11) 0.0336(3) Uani 1 1 d . . . . .
H11 H 0.6934 0.2993 0.7867 0.040 Uiso 1 1 calc R U . . .
C12 C 0.5716(2) 0.44599(13) 0.68280(11) 0.0322(3) Uani 1 1 d . . . . .
H12 H 0.4493 0.4224 0.7009 0.039 Uiso 1 1 calc R U . . .
C13 C 0.60414(19) 0.55290(11) 0.60451(10) 0.0257(2) Uani 1 1 d . . . . .
H13 H 0.5042 0.6019 0.5694 0.031 Uiso 1 1 calc R U . . .
C14 C 0.35062(13) 1.13720(9) 0.16314(8) 0.01381(17) Uani 1 1 d . . . . .
C15 C 0.25150(14) 1.22851(10) 0.20497(8) 0.01636(19) Uani 1 1 d . . . . .
H15 H 0.2041 1.2109 0.2779 0.020 Uiso 1 1 calc R U . . .
C16 C 0.22275(15) 1.34536(10) 0.13915(9) 0.0198(2) Uani 1 1 d . . . . .
H16 H 0.1568 1.4079 0.1680 0.024 Uiso 1 1 calc R U . . .
C17 C 0.28922(15) 1.37254(10) 0.03121(10) 0.0210(2) Uani 1 1 d . . . . .
C18 C 0.38651(16) 1.27991(11) -0.00907(9) 0.0223(2) Uani 1 1 d . . . . .
H18 H 0.4321 1.2971 -0.0824 0.027 Uiso 1 1 calc R U . . .
C19 C 0.41825(15) 1.16261(10) 0.05598(8) 0.0183(2) Uani 1 1 d . . . . .
H19 H 0.4856 1.1004 0.0274 0.022 Uiso 1 1 calc R U . . .
C20 C 0.25672(19) 1.49935(12) -0.04041(12) 0.0319(3) Uani 1 1 d . . . . .
H20A H 0.3658 1.5208 -0.0881 0.048 Uiso 1 1 calc R U . . .
H20B H 0.2321 1.5595 0.0047 0.048 Uiso 1 1 calc R U . . .
H20C H 0.1511 1.5001 -0.0844 0.048 Uiso 1 1 calc R U . . .
N1 N 0.50712(11) 0.99775(8) 0.34792(7) 0.01256(15) Uani 1 1 d . . . . .
N2 N 0.70784(11) 0.99103(8) 0.33346(7) 0.01161(15) Uani 1 1 d . . . . .
O1 O 0.21094(10) 0.95628(7) 0.29891(7) 0.01898(16) Uani 1 1 d . . . . .
O2 O 0.47621(11) 0.91266(7) 0.17888(6) 0.01892(16) Uani 1 1 d . . . . .
O3 O 0.81503(11) 1.23300(7) 0.34828(6) 0.01872(15) Uani 1 1 d . . . . .
S1 S 0.39020(3) 0.98864(2) 0.24887(2) 0.01261(6) Uani 1 1 d . . . . .
C1S C 0.0974(4) 0.9810(4) 0.0261(2) 0.0310(6) Uani 0.5 1 d . . P A -1
H1S1 H 0.0991 0.9918 0.1012 0.037 Uiso 0.5 1 calc R U P A -1
H1S2 H 0.2204 0.9978 -0.0092 0.037 Uiso 0.5 1 calc R U P A -1
Cl1S Cl 0.04933(10) 0.82639(7) 0.02924(5) 0.03572(15) Uani 0.5 1 d . . P A -1
Cl2S Cl -0.06638(11) 1.08604(10) -0.04435(6) 0.03679(17) Uani 0.5 1 d . . P A -1

loop_
_atom_site_aniso_label
_atom_site_aniso_U_11
_atom_site_aniso_U_22
_atom_site_aniso_U_33
_atom_site_aniso_U_23
_atom_site_aniso_U_13
_atom_site_aniso_U_12
C1 0.0141(4) 0.0174(4) 0.0114(4) -0.0026(3) -0.0023(3) -0.0022(3)
C2 0.0180(5) 0.0171(4) 0.0163(4) -0.0047(4) 0.0007(3) -0.0047(4)
C3 0.0165(4) 0.0153(4) 0.0176(4) 0.0003(3) -0.0011(3) -0.0028(3)
C4 0.0122(4) 0.0166(4) 0.0117(4) 0.0005(3) 0.0017(3) -0.0023(3)
C5 0.0123(4) 0.0139(4) 0.0157(4) -0.0028(3) 0.0009(3) 0.0012(3)
C6 0.0149(4) 0.0139(4) 0.0194(5) -0.0035(3) 0.0023(3) -0.0020(3)
C7 0.0189(5) 0.0146(4) 0.0179(5) -0.0024(4) 0.0014(4) -0.0029(4)
C8 0.0273(5) 0.0133(4) 0.0166(5) -0.0034(4) 0.0031(4) -0.0029(4)
C9 0.0321(6) 0.0183(5) 0.0201(5) -0.0010(4) 0.0047(4) 0.0032(4)
C10 0.0485(8) 0.0181(5) 0.0215(5) -0.0004(4) 0.0083(5) 0.0078(5)
C11 0.0601(9) 0.0155(5) 0.0230(6) -0.0024(4) 0.0126(6) -0.0076(5)
C12 0.0449(8) 0.0264(6) 0.0253(6) -0.0044(5) 0.0097(5) -0.0176(5)
C13 0.0318(6) 0.0228(5) 0.0224(5) -0.0034(4) 0.0037(4) -0.0100(5)
C14 0.0117(4) 0.0165(4) 0.0127(4) -0.0024(3) -0.0020(3) 0.0001(3)
C15 0.0147(4) 0.0179(5) 0.0161(4) -0.0039(4) 0.0000(3) 0.0004(3)
C16 0.0179(5) 0.0166(5) 0.0243(5) -0.0040(4) -0.0019(4) 0.0008(4)
C17 0.0181(5) 0.0183(5) 0.0237(5) 0.0025(4) -0.0037(4) -0.0034(4)
C18 0.0212(5) 0.0266(5) 0.0155(5) 0.0022(4) 0.0009(4) -0.0024(4)
C19 0.0174(5) 0.0228(5) 0.0140(4) -0.0034(4) 0.0002(3) 0.0009(4)
C20 0.0294(6) 0.0217(6) 0.0368(7) 0.0098(5) -0.0036(5) -0.0024(5)
N1 0.0081(3) 0.0179(4) 0.0116(3) -0.0030(3) -0.0004(3) -0.0011(3)
N2 0.0095(3) 0.0134(4) 0.0113(3) -0.0016(3) 0.0000(3) -0.0010(3)
O1 0.0116(3) 0.0208(4) 0.0230(4) -0.0007(3) -0.0020(3) -0.0039(3)
O2 0.0207(4) 0.0194(4) 0.0191(4) -0.0096(3) -0.0047(3) 0.0032(3)
O3 0.0196(4) 0.0173(3) 0.0193(4) -0.0027(3) -0.0003(3) -0.0071(3)
S1 0.01092(11) 0.01393(11) 0.01317(11) -0.00327(8) -0.00179(8) -0.00029(8)
C1S 0.0216(12) 0.053(2) 0.0221(13) -0.0150(13) -0.0034(9) 0.0003(13)
Cl1S 0.0352(3) 0.0448(4) 0.0242(3) 0.0017(3) -0.0014(2) -0.0139(3)
Cl2S 0.0314(4) 0.0524(5) 0.0242(3) -0.0066(3) -0.0011(3) 0.0066(4)

loop_
_atom_type_symbol
_atom_type_description
_atom_type_scat_dispersion_real
_atom_type_scat_dispersion_imag
_atom_type_scat_source
C C 0.0033 0.0016 'International Tables Vol C Tables 4.2.6.8 and 6.1.1.4'
H H 0.0000 0.0000 'International Tables Vol C Tables 4.2.6.8 and 6.1.1.4'
N N 0.0061 0.0033 'International Tables Vol C Tables 4.2.6.8 and 6.1.1.4'
O O 0.0106 0.0060 'International Tables Vol C Tables 4.2.6.8 and 6.1.1.4'
S S 0.1246 0.1234 'International Tables Vol C Tables 4.2.6.8 and 6.1.1.4'
Cl Cl 0.1484 0.1585 'International Tables Vol C Tables 4.2.6.8 and 6.1.1.4'

loop_
_geom_angle_atom_site_label_1
_geom_angle_atom_site_label_2
_geom_angle_atom_site_label_3
_geom_angle
C2 C1 N2 110.91(8)
O3 C2 C1 110.94(8)
O3 C3 C4 111.46(8)
N2 C4 C3 112.04(8)
C6 C5 N2 112.70(8)
C7 C6 C5 121.50(9)
C6 C7 C8 127.23(10)
C9 C8 C13 118.73(11)
C9 C8 C7 118.20(10)
C13 C8 C7 123.04(11)
C10 C9 C8 120.80(12)
C11 C10 C9 119.91(13)
C10 C11 C12 119.80(11)
C11 C12 C13 120.58(13)
C12 C13 C8 120.12(13)
C19 C14 C15 120.28(10)
C19 C14 S1 120.62(8)
C15 C14 S1 119.09(8)
C16 C15 C14 119.47(10)
C15 C16 C17 121.07(10)
C18 C17 C16 118.51(10)
C18 C17 C20 120.50(11)
C16 C17 C20 120.99(11)
C17 C18 C19 121.23(10)
C14 C19 C18 119.43(10)
N2 N1 S1 118.22(6)
N1 N2 C1 104.14(7)
N1 N2 C4 115.93(7)
C1 N2 C4 107.08(7)
N1 N2 C5 112.79(7)
C1 N2 C5 108.22(7)
C4 N2 C5 108.22(7)
C3 O3 C2 108.60(8)
O2 S1 O1 117.38(5)
O2 S1 N1 115.11(5)
O1 S1 N1 103.79(5)
O2 S1 C14 105.42(5)
O1 S1 C14 104.54(5)
N1 S1 C14 110.08(5)
Cl2S C1S Cl1S 111.47(18)

loop_
_geom_bond_atom_site_label_1
_geom_bond_atom_site_label_2
_geom_bond_distance
C1 C2 1.5101(15)
C1 N2 1.5111(12)
C2 O3 1.4299(13)
C3 O3 1.4273(13)
C3 C4 1.5172(15)
C4 N2 1.5147(12)
C5 C6 1.4931(14)
C5 N2 1.5328(13)
C6 C7 1.3383(15)
C7 C8 1.4702(14)
C8 C9 1.3993(17)
C8 C13 1.4026(17)
C9 C10 1.3932(16)
C10 C11 1.388(2)
C11 C12 1.390(2)
C12 C13 1.3906(17)
C14 C19 1.3905(14)
C14 C15 1.3947(14)
C14 S1 1.7774(10)
C15 C16 1.3877(15)
C16 C17 1.3970(16)
C17 C18 1.3904(17)
C17 C20 1.5080(16)
C18 C19 1.3906(15)
N1 N2 1.4666(11)
N1 S1 1.5909(9)
O1 S1 1.4527(8)
O2 S1 1.4523(8)
C1S Cl2S 1.749(3)
C1S Cl1S 1.779(4)

loop_
_geom_torsion_atom_site_label_1
_geom_torsion_atom_site_label_2
_geom_torsion_atom_site_label_3
_geom_torsion_atom_site_label_4
_geom_torsion
N2 C1 C2 O3 -61.38(11)
O3 C3 C4 N2 57.39(11)
N2 C5 C6 C7 -114.71(11)
C5 C6 C7 C8 -173.38(10)
C6 C7 C8 C9 167.74(11)
C6 C7 C8 C13 -10.42(18)
C13 C8 C9 C10 2.33(17)
C7 C8 C9 C10 -175.92(11)
C8 C9 C10 C11 -0.73(19)
C9 C10 C11 C12 -1.30(19)
C10 C11 C12 C13 1.7(2)
C11 C12 C13 C8 -0.05(19)
C9 C8 C13 C12 -1.94(17)
C7 C8 C13 C12 176.22(11)
C19 C14 C15 C16 -0.75(16)
S1 C14 C15 C16 178.87(8)
C14 C15 C16 C17 0.93(16)
C15 C16 C17 C18 -0.46(17)
C15 C16 C17 C20 179.58(11)
C16 C17 C18 C19 -0.20(17)
C20 C17 C18 C19 179.77(11)
C15 C14 C19 C18 0.12(16)
S1 C14 C19 C18 -179.50(8)
C17 C18 C19 C14 0.36(17)
S1 N1 N2 C1 172.77(6)
S1 N1 N2 C4 55.43(10)
S1 N1 N2 C5 -70.12(9)
C2 C1 N2 N1 -69.37(9)
C2 C1 N2 C4 53.94(10)
C2 C1 N2 C5 170.40(8)
C3 C4 N2 N1 63.48(11)
C3 C4 N2 C1 -52.22(10)
C3 C4 N2 C5 -168.67(8)
C6 C5 N2 N1 -50.75(11)
C6 C5 N2 C1 63.92(10)
C6 C5 N2 C4 179.63(8)
C4 C3 O3 C2 -60.77(11)
C1 C2 O3 C3 62.99(11)
N2 N1 S1 O2 31.65(9)
N2 N1 S1 O1 161.30(7)
N2 N1 S1 C14 -87.30(8)
C19 C14 S1 O2 -6.88(10)
C15 C14 S1 O2 173.50(8)
C19 C14 S1 O1 -131.24(9)
C15 C14 S1 O1 49.14(9)
C19 C14 S1 N1 117.84(9)
C15 C14 S1 N1 -61.78(9)
